data_2108877
loop_
_publ_author_name
'Novelli, Giulia'
'McMonagle, Charles J.'
'Kleemiss, Florian'
'Probert, Michael'
'Puschmann, Horst'
'Grabowsky, Simon'
'Maynard-Casely, Helen E.'
'McIntyre, Garry J.'
'Parsons, Simon'

_publ_section_title
;
 Accurate H-atom parameters for the two polymorphs of
 <small>L</small>-histidine at 5, 105 and 295K
;
_journal_issue 5
_journal_name_full 'Acta Crystallographica Section B'
_journal_page_first
;
;
_journal_paper_doi 10.1107/S205252062100740X
_journal_volume 77
_journal_year 2021
_chemical_absolute_configuration syn
_chemical_formula_moiety 'C6 H9 N3 O2'
_chemical_formula_sum 'C6 H9 N3 O2'
_chemical_formula_weight 155.16
_chemical_name_common L-histidine
_chemical_name_systematic '2-Amino-3-(1H-imidazol-4-yl)propanoic acid'
_space_group_crystal_system monoclinic
_space_group_IT_number 4
_space_group_name_Hall 'P 2yb'
_space_group_name_H-M_alt 'P 1 21 1'
_atom_sites_solution_hydrogens difmap
_audit_creation_date 2021-01-18
_audit_creation_method
;
Olex2 1.3
(compiled 2020.11.12 svn.r5f609507 for OlexSys, GUI svn.r6226)
;
_cell_angle_alpha 90
_cell_angle_beta 97.316(3)
_cell_angle_gamma 90
_cell_formula_units_Z 2
_cell_length_a 5.1656(2)
_cell_length_b 7.2761(3)
_cell_length_c 9.4978(3)
_cell_measurement_reflns_used 2706
_cell_measurement_temperature 105
_cell_measurement_theta_max 30.42
_cell_measurement_theta_min 3.54
_cell_volume 354.07(2)
_computing_cell_refinement 'LaueG (Piltz, 2011)'
_computing_data_collection 'MAATEL/ANSTO control program'
_computing_data_reduction 'argonne_boxes (Wilkinson et al., 1988) & LaueG (Piltz, 2011)'
_computing_molecular_graphics 'Olex2 1.3 (Dolomanov et al., 2009)'
_computing_publication_material 'Olex2 1.3 (Dolomanov et al., 2009)'
_computing_structure_refinement 'XL  (Sheldrick, 2008)'
_computing_structure_solution 'from X-ray model at 105 K'
_diffrn_ambient_temperature 105
_diffrn_measured_fraction_theta_full 0.781
_diffrn_measured_fraction_theta_max 0.781
_diffrn_measurement_details '20 images, exposure time   0 minutes'
_diffrn_measurement_device 'Laue image-plate diffractometer'
_diffrn_measurement_device_type KOALA
_diffrn_measurement_method Laue
_diffrn_radiation_probe neutron
_diffrn_radiation_type neutron
_diffrn_radiation_wavelength 0.80
_diffrn_reflns_av_R_equivalents 0.1491
_diffrn_reflns_av_unetI/netI 0.1891
_diffrn_reflns_limit_h_max 8
_diffrn_reflns_limit_h_min -8
_diffrn_reflns_limit_k_max 12
_diffrn_reflns_limit_k_min -12
_diffrn_reflns_limit_l_max 14
_diffrn_reflns_limit_l_min -14
_diffrn_reflns_number 12588
_diffrn_reflns_reduction_process 'LaueG (Piltz, 2011)'
_diffrn_reflns_resolution_max 1.67
_diffrn_reflns_theta_full 70.81
_diffrn_reflns_theta_max 70.91
_diffrn_source 'nuclear reactor'
_diffrn_source_details 'thermal neutrons, supermirror guides'
_diffrn_source_type 'OPAL reactor, ANSTO, Lucas Heights, Australia'
_exptl_absorpt_coefficient_mu 0.0
_exptl_absorpt_correction_type none
_exptl_crystal_colour colourless
_exptl_crystal_density_diffrn 1.455
_exptl_crystal_description plate
_exptl_crystal_F_000 92
_exptl_crystal_size_max 0.45
_exptl_crystal_size_mid 0.35
_exptl_crystal_size_min 0.30
_refine_diff_density_max 1.12
_refine_diff_density_min -1.178
_refine_diff_density_rms 0.263
_refine_ls_abs_structure_details
;
Absolute structure known from synthesis
;
_refine_ls_extinction_method none
_refine_ls_goodness_of_fit_ref 1.004
_refine_ls_hydrogen_treatment refall
_refine_ls_matrix_type full
_refine_ls_number_parameters 181
_refine_ls_number_reflns 1292
_refine_ls_number_restraints 1
_refine_ls_restrained_S_all 1.003
_refine_ls_R_factor_all 0.1021
_refine_ls_R_factor_gt 0.0501
_refine_ls_shift/su_max 0.000
_refine_ls_shift/su_mean 0.000
_refine_ls_structure_factor_coef Fsqd
_refine_ls_weighting_details 'w=1/[\s^2^(Fo^2^)+(0.0300P)^2^] where P=(Fo^2^+2Fc^2^)/3'
_refine_ls_weighting_scheme calc
_refine_ls_wR_factor_gt 0.0623
_refine_ls_wR_factor_ref 0.0714
_reflns_Friedel_coverage 0.000
_reflns_Friedel_fraction_full 0.000
_reflns_Friedel_fraction_max 0.000
_reflns_number_gt 939
_reflns_number_total 1359
_reflns_threshold_expression 'I > 2\s(I)'
_cod_data_source_file um5050sup1.cif
_cod_data_source_block HMTN01
_cod_database_code 2108877
_shelx_shelxl_version_number 2017/1
_shelx_space_group_comment
;
The symmetry employed for this shelxl refinement is uniquely defined
by the following loop, which should always be used as a source of
symmetry information in preference to the above space-group names.
They are only intended as comments.
;
_olex2_refinement_description
;
;
_olex2_submission_special_instructions 'No special instructions were received'

loop_
_space_group_symop_operation_xyz
'x, y, z'
'-x, y+1/2, -z'

loop_
_atom_site_label
_atom_site_type_symbol
_atom_site_fract_x
_atom_site_fract_y
_atom_site_fract_z
_atom_site_U_iso_or_equiv
_atom_site_adp_type
_atom_site_occupancy
_atom_site_site_symmetry_order
_atom_site_calc_flag
_atom_site_refinement_flags_posn
_atom_site_refinement_flags_adp
_atom_site_refinement_flags_occupancy
_atom_site_disorder_assembly
_atom_site_disorder_group
O2 O 0.3144(4) 0.4517(4) 1.0143(3) 0.0139(5) Uani 1 1 d . . . . .
O1 O 0.7401(4) 0.4458(4) 1.0988(3) 0.0147(5) Uani 1 1 d . . . . .
N1 N 0.8736(2) 0.63497(19) 0.87368(17) 0.0098(3) Uani 1 1 d . . . . .
H1A H 0.9437(8) 0.6399(7) 0.7747(5) 0.0230(9) Uani 1 1 d . . . . .
H1B H 1.0151(8) 0.5663(6) 0.9429(6) 0.0251(10) Uani 1 1 d . . . . .
H1C H 0.8476(8) 0.7676(6) 0.9129(5) 0.0235(10) Uani 1 1 d . . . . .
N3 N 0.7209(2) 0.4445(2) 0.38776(19) 0.0131(3) Uani 1 1 d . . . . .
H3 H 0.6915(8) 0.4363(7) 0.2760(6) 0.0245(10) Uani 1 1 d . . . . .
N2 N 0.9212(2) 0.5163(2) 0.60161(18) 0.0132(3) Uani 1 1 d . . . . .
C1 C 0.5529(3) 0.4744(2) 1.0041(2) 0.0088(4) Uani 1 1 d . . . . .
C4 C 0.6986(3) 0.4149(3) 0.6164(2) 0.0108(4) Uani 1 1 d . . . . .
C6 C 0.5727(3) 0.3695(3) 0.4839(2) 0.0125(4) Uani 1 1 d . . . . .
H6 H 0.3972(9) 0.2917(7) 0.4537(6) 0.0306(11) Uani 1 1 d . . . . .
C2 C 0.6190(3) 0.5354(3) 0.8574(2) 0.0089(4) Uani 1 1 d . . . . .
H2 H 0.4688(7) 0.6316(7) 0.8087(5) 0.0225(9) Uani 1 1 d . . . . .
C5 C 0.9261(3) 0.5314(3) 0.4625(2) 0.0128(4) Uani 1 1 d . . . . .
H5 H 1.0719(9) 0.6041(7) 0.4124(6) 0.0327(12) Uani 1 1 d . . . . .
C3 C 0.6304(4) 0.3662(3) 0.7604(2) 0.0116(4) Uani 1 1 d . . . . .
H3A H 0.7735(10) 0.2668(7) 0.8138(6) 0.0288(11) Uani 1 1 d . . . . .
H3B H 0.4390(10) 0.2999(7) 0.7520(6) 0.0309(12) Uani 1 1 d . . . . .

loop_
_atom_site_aniso_label
_atom_site_aniso_U_11
_atom_site_aniso_U_22
_atom_site_aniso_U_33
_atom_site_aniso_U_23
_atom_site_aniso_U_13
_atom_site_aniso_U_12
O2 0.0100(7) 0.0187(12) 0.0132(16) 0.0025(10) 0.0022(8) -0.0002(9)
O1 0.0139(8) 0.0213(11) 0.0092(14) 0.0036(10) 0.0025(8) -0.0004(9)
N1 0.0111(5) 0.0108(7) 0.0074(10) 0.0003(5) 0.0012(5) -0.0014(4)
H1A 0.0250(16) 0.033(2) 0.012(3) -0.001(2) 0.0078(17) -0.0058(17)
H1B 0.0232(17) 0.026(2) 0.024(3) 0.0060(18) -0.0052(18) -0.0007(15)
H1C 0.0269(18) 0.018(2) 0.025(3) -0.0078(17) 0.0016(18) -0.0013(15)
N3 0.0169(5) 0.0152(7) 0.0075(11) 0.0013(5) 0.0030(6) 0.0006(5)
H3 0.0302(17) 0.032(2) 0.011(3) -0.0032(19) 0.0007(17) -0.0014(19)
N2 0.0134(5) 0.0165(7) 0.0097(10) -0.0004(6) 0.0016(5) -0.0030(5)
C1 0.0093(6) 0.0101(9) 0.0072(13) 0.0015(6) 0.0022(7) 0.0012(6)
C4 0.0125(7) 0.0113(10) 0.0091(14) 0.0004(7) 0.0025(7) -0.0005(6)
C6 0.0132(7) 0.0130(9) 0.0113(14) -0.0024(8) 0.0009(7) -0.0017(7)
H6 0.0273(19) 0.039(3) 0.024(3) -0.006(2) -0.0010(19) -0.0147(18)
C2 0.0102(6) 0.0098(8) 0.0067(11) 0.0017(7) 0.0005(6) -0.0001(6)
H2 0.0233(15) 0.024(2) 0.020(3) 0.0056(18) 0.0005(17) 0.0064(16)
C5 0.0154(7) 0.0150(9) 0.0083(13) 0.0021(8) 0.0032(8) -0.0011(7)
H5 0.033(2) 0.045(3) 0.021(3) 0.004(2) 0.009(2) -0.013(2)
C3 0.0169(7) 0.0101(9) 0.0082(13) -0.0010(8) 0.0026(8) -0.0026(7)
H3A 0.045(2) 0.019(2) 0.023(3) 0.0049(18) 0.008(2) 0.0102(18)
H3B 0.035(2) 0.036(3) 0.024(3) -0.008(2) 0.011(2) -0.0228(19)

loop_
_atom_type_symbol
_atom_type_description
_atom_type_scat_dispersion_real
_atom_type_scat_dispersion_imag
_atom_type_scat_source
C C 0.0000 0.0000 'Neutron Data Booklet, ILL Grenoble, France (2003) ISBN 0-9704143-7-4'
H H 0.0000 0.0000 'Neutron Data Booklet, ILL Grenoble, France (2003) ISBN 0-9704143-7-4'
N N 0.0000 0.0000 'Neutron Data Booklet, ILL Grenoble, France (2003) ISBN 0-9704143-7-4'
O O 0.0000 0.0000 'Neutron Data Booklet, ILL Grenoble, France (2003) ISBN 0-9704143-7-4'

loop_
_geom_angle_atom_site_label_1
_geom_angle_atom_site_label_2
_geom_angle_atom_site_label_3
_geom_angle
_geom_angle_site_symmetry_1
_geom_angle_site_symmetry_3
_geom_angle_publ_flag
C4 N2 C5 105.39(15) . . ?
O1 C1 C2 117.24(17) . . ?
N1 C2 C3 110.43(14) . . ?
N2 C4 C3 120.82(17) . . ?
N2 C5 N3 111.69(15) . . ?
C2 N1 H1A 108.9(3) . . ?
C5 N3 H3 123.8(3) . . ?
C1 C2 H2 109.7(3) . . ?
C2 C3 H3B 107.0(3) . . ?
N3 C6 H6 123.5(3) . . ?
C5 N3 C6 107.55(16) . . ?
O2 C1 C2 116.04(19) . . ?
C1 C2 C3 109.85(16) . . ?
N2 C4 C6 109.57(16) . . ?
N3 C6 C4 105.81(15) . . ?
C2 N1 H1B 111.7(3) . . ?
C6 N3 H3 128.6(3) . . ?
C3 C2 H2 109.5(3) . . ?
C4 C3 H3A 110.6(3) . . ?
N2 C5 H5 125.6(3) . . ?
C4 C6 H6 130.7(3) . . ?
O1 C1 O2 126.7(2) . . ?
N1 C2 C1 109.87(14) . . ?
C2 C3 C4 112.81(17) . . ?
C3 C4 C6 129.59(17) . . ?
C2 N1 H1C 109.4(3) . . ?
N1 C2 H2 107.4(3) . . ?
C2 C3 H3A 108.7(3) . . ?
C4 C3 H3B 110.7(3) . . ?
N3 C5 H5 122.8(3) . . ?
H1A N1 H1B 106.6(4) . . ?
H3A C3 H3B 106.8(4) . . ?
H1A N1 H1C 111.1(4) . . ?
H1B N1 H1C 109.1(4) . . ?

loop_
_geom_bond_atom_site_label_1
_geom_bond_atom_site_label_2
_geom_bond_distance
_geom_bond_site_symmetry_2
_geom_bond_publ_flag
O1 C1 1.251(3) . ?
N2 C5 1.329(3) . ?
C2 C3 1.543(3) . ?
O2 C1 1.259(3) . ?
N3 C5 1.355(2) . ?
C3 C4 1.498(3) . ?
N1 C2 1.492(2) . ?
N3 C6 1.377(2) . ?
C4 C6 1.381(3) . ?
N2 C4 1.388(2) . ?
C1 C2 1.542(3) . ?
N1 H1A 1.050(5) . ?
C2 H2 1.102(5) . ?
C6 H6 1.076(5) . ?
N1 H1B 1.046(5) . ?
C3 H3A 1.110(6) . ?
N1 H1C 1.049(5) . ?
C3 H3B 1.094(6) . ?
N3 H3 1.055(6) . ?
C5 H5 1.079(5) . ?

loop_
_geom_torsion_atom_site_label_1
_geom_torsion_atom_site_label_2
_geom_torsion_atom_site_label_3
_geom_torsion_atom_site_label_4
_geom_torsion
_geom_torsion_site_symmetry_1
_geom_torsion_site_symmetry_2
_geom_torsion_site_symmetry_3
_geom_torsion_site_symmetry_4
_geom_torsion_publ_flag
C5 N2 C4 C3 178.71(18) . . . . ?
C6 N3 C5 N2 0.4(2) . . . . ?
O1 C1 C2 C3 93.9(2) . . . . ?
N1 C2 C3 C4 -57.6(2) . . . . ?
C2 C3 C4 C6 -128.1(2) . . . . ?
H1A N1 C2 C1 162.9(3) . . . . ?
H1B N1 C2 C1 45.4(4) . . . . ?
H1C N1 C2 C1 -75.5(3) . . . . ?
C4 N2 C5 H5 179.0(4) . . . . ?
H3 N3 C5 H5 2.6(5) . . . . ?
H3 N3 C6 H6 -1.4(6) . . . . ?
C5 N2 C4 C6 0.3(2) . . . . ?
C5 N3 C6 C4 -0.2(2) . . . . ?
O2 C1 C2 N1 154.83(19) . . . . ?
C1 C2 C3 C4 -178.98(14) . . . . ?
N2 C4 C6 N3 -0.1(2) . . . . ?
H1A N1 C2 C3 41.5(3) . . . . ?
H1B N1 C2 C3 -75.9(4) . . . . ?
H1C N1 C2 C3 163.2(3) . . . . ?
C6 N3 C5 H5 -179.0(4) . . . . ?
C5 N3 C6 H6 -179.7(4) . . . . ?
O1 C1 C2 H2 -145.7(3) . . . . ?
C4 N2 C5 N3 -0.5(2) . . . . ?
O1 C1 C2 N1 -27.8(3) . . . . ?
O2 C1 C2 C3 -83.5(2) . . . . ?
C2 C3 C4 N2 53.8(2) . . . . ?
C3 C4 C6 N3 -178.28(19) . . . . ?
H1A N1 C2 H2 -77.9(4) . . . . ?
H1B N1 C2 H2 164.7(4) . . . . ?
H1C N1 C2 H2 43.8(4) . . . . ?
H3 N3 C5 N2 -178.0(3) . . . . ?
H3 N3 C6 C4 178.1(4) . . . . ?
O2 C1 C2 H2 37.0(4) . . . . ?
N1 C2 C3 H3A 65.4(4) . . . . ?
C1 C2 C3 H3B 59.1(4) . . . . ?
H2 C2 C3 H3B -61.5(4) . . . . ?
H3B C3 C4 N2 173.7(3) . . . . ?
C3 C4 C6 H6 1.2(5) . . . . ?
N1 C2 C3 H3B -179.6(3) . . . . ?
H2 C2 C3 C4 60.5(3) . . . . ?
H3A C3 C4 N2 -68.1(4) . . . . ?
H3B C3 C4 C6 -8.2(4) . . . . ?
C1 C2 C3 H3A -56.0(3) . . . . ?
H2 C2 C3 H3A -176.5(4) . . . . ?
H3A C3 C4 C6 109.9(4) . . . . ?
N2 C4 C6 H6 179.4(4) . . . . ?

_cod_database_fobs_code 2108877
